data_7004436
loop_
_publ_author_name
'Ren, Peng'
'Liu, Ming-Li'
'Zhang, Jun'
'Shi, Wei'
'Cheng, Peng'
'Liao, Dai-Zheng'
'Yan, Shi-Ping'

_publ_section_title
;
 1D, 2D and 3D luminescent zinc(ii) coordination polymers assembled
 from varying flexible thioether ligands
;
_journal_issue 35
_journal_name_full 'Dalton Transactions'
_journal_page_first 4711
_journal_page_last 4713
_journal_paper_doi 10.1039/b806964f
_journal_year 2008
_chemical_formula_sum 'C104 H80 N8 O17 S8 Zn4'
_chemical_formula_weight 2231.72
_chemical_name_systematic
;
?
;
_space_group_IT_number 19
_symmetry_cell_setting orthorhombic
_symmetry_space_group_name_Hall 'P 2ac 2ab'
_symmetry_space_group_name_H-M 'P 21 21 21'
_atom_sites_solution_hydrogens geom
_atom_sites_solution_primary direct
_atom_sites_solution_secondary difmap
_audit_creation_method SHELXL-97
_cell_angle_alpha 90.00
_cell_angle_beta 90.00
_cell_angle_gamma 90.00
_cell_formula_units_Z 1
_cell_length_a 8.4090(11)
_cell_length_b 10.5542(14)
_cell_length_c 26.799(3)
_cell_measurement_reflns_used 2708
_cell_measurement_temperature 294(2)
_cell_measurement_theta_max 25.145
_cell_measurement_theta_min 2.456
_cell_volume 2378.4(5)
_computing_structure_refinement 'SHELXL-97 (Sheldrick, 1997)'
_computing_structure_solution 'SHELXS-97 (Sheldrick, 1990)'
_diffrn_ambient_temperature 294(2)
_diffrn_measured_fraction_theta_full 0.996
_diffrn_measured_fraction_theta_max 0.996
_diffrn_measurement_device_type 'CCD area detector'
_diffrn_measurement_method 'phi and omega scans'
_diffrn_radiation_monochromator graphite
_diffrn_radiation_source 'fine-focus sealed tube'
_diffrn_radiation_type MoK\a
_diffrn_radiation_wavelength 0.71073
_diffrn_reflns_av_R_equivalents 0.0798
_diffrn_reflns_av_sigmaI/netI 0.1050
_diffrn_reflns_limit_h_max 8
_diffrn_reflns_limit_h_min -10
_diffrn_reflns_limit_k_max 13
_diffrn_reflns_limit_k_min -12
_diffrn_reflns_limit_l_max 31
_diffrn_reflns_limit_l_min -33
_diffrn_reflns_number 13662
_diffrn_reflns_theta_full 26.39
_diffrn_reflns_theta_max 26.39
_diffrn_reflns_theta_min 1.52
_exptl_absorpt_coefficient_mu 1.247
_exptl_absorpt_correction_T_max 0.8855
_exptl_absorpt_correction_T_min 0.8067
_exptl_absorpt_correction_type multi-scan
_exptl_absorpt_process_details sadabs
_exptl_crystal_colour cololess
_exptl_crystal_density_diffrn 1.558
_exptl_crystal_density_meas ?
_exptl_crystal_density_method 'not measured'
_exptl_crystal_description block
_exptl_crystal_F_000 1144
_exptl_crystal_size_max 0.18
_exptl_crystal_size_mid 0.14
_exptl_crystal_size_min 0.10
_refine_diff_density_max 0.399
_refine_diff_density_min -0.473
_refine_diff_density_rms 0.070
_refine_ls_abs_structure_details 'Flack H D (1983), Acta Cryst. A39, 876-881'
_refine_ls_abs_structure_Flack 0.020(15)
_refine_ls_extinction_coef 0.0016(4)
_refine_ls_extinction_expression Fc^*^=kFc[1+0.001xFc^2^\l^3^/sin(2\q)]^-1/4^
_refine_ls_extinction_method SHELXL
_refine_ls_goodness_of_fit_ref 0.981
_refine_ls_hydrogen_treatment geom
_refine_ls_matrix_type full
_refine_ls_number_parameters 326
_refine_ls_number_reflns 4848
_refine_ls_number_restraints 6
_refine_ls_restrained_S_all 0.980
_refine_ls_R_factor_all 0.1127
_refine_ls_R_factor_gt 0.0443
_refine_ls_shift/su_max 0.001
_refine_ls_shift/su_mean 0.000
_refine_ls_structure_factor_coef Fsqd
_refine_ls_weighting_details 'calc w=1/[\s^2^(Fo^2^)+(0.0313P)^2^+0.0000P] where P=(Fo^2^+2Fc^2^)/3'
_refine_ls_weighting_scheme calc
_refine_ls_wR_factor_gt 0.0768
_refine_ls_wR_factor_ref 0.0949
_reflns_number_gt 2829
_reflns_number_total 4848
_reflns_threshold_expression >2sigma(I)
_cod_data_source_file b806964f.txt
_cod_data_source_block 3
_cod_depositor_comments
;
The following automatic conversions were performed:
'_symmetry_cell_setting' value 'Orthorhombic' changed to 'orthorhombic'
according to '/home/saulius/struct/CIF-dictionaries/cif_core.dic'
dictionary named 'cif_core.dic' version 2.4.1 from 2010-06-29.

Automatic conversion script
Id: cif_fix_enum 1527 2010-12-29 10:47:43Z saulius 

The following automatic conversions were performed:

'_exptl_crystal_density_meas' value 'none' was changed to '?' - the
value is perceived as not measured.

Automatic conversion script
Id: cif_fix_values 3008 2015-01-20 13:52:24Z robertas 
;
_cod_original_sg_symbol_H-M P2(1)2(1)2(1)
_cod_database_code 7004436

loop_
_symmetry_equiv_pos_as_xyz
'x, y, z'
'-x+1/2, -y, z+1/2'
'-x, y+1/2, -z+1/2'
'x+1/2, -y+1/2, -z'

loop_
_atom_site_label
_atom_site_type_symbol
_atom_site_fract_x
_atom_site_fract_y
_atom_site_fract_z
_atom_site_U_iso_or_equiv
_atom_site_adp_type
_atom_site_occupancy
_atom_site_symmetry_multiplicity
_atom_site_calc_flag
_atom_site_refinement_flags
_atom_site_disorder_assembly
_atom_site_disorder_group
N1 N 0.2316(5) 0.6336(4) 0.30435(12) 0.0436(11) Uani 1 1 d . . .
C13 C 0.2225(6) 0.6372(5) 0.35434(15) 0.0460(14) Uani 1 1 d . . .
H13 H 0.1888 0.5645 0.3708 0.055 Uiso 1 1 calc R . .
C12 C 0.2800(7) 0.7374(6) 0.28119(19) 0.0701(18) Uani 1 1 d . . .
H12 H 0.2867 0.7372 0.2465 0.084 Uiso 1 1 calc R . .
C11 C 0.3204(11) 0.8445(6) 0.3066(2) 0.114(3) Uani 1 1 d . . .
H11 H 0.3560 0.9155 0.2893 0.137 Uiso 1 1 calc R . .
C10 C 0.3087(10) 0.8477(6) 0.3574(2) 0.093(2) Uani 1 1 d . . .
H10 H 0.3337 0.9214 0.3748 0.112 Uiso 1 1 calc R . .
C9 C 0.2597(6) 0.7415(5) 0.38271(17) 0.0500(14) Uani 1 1 d . . .
C8 C 0.2541(6) 0.7327(5) 0.43886(16) 0.0530(15) Uani 1 1 d . . .
H8A H 0.1540 0.6962 0.4496 0.064 Uiso 1 1 calc R . .
H8B H 0.2649 0.8161 0.4537 0.064 Uiso 1 1 calc R . .
O3 O 0.7408(4) 0.8588(4) 1.17463(11) 0.0600(11) Uani 1 1 d . . .
C14 C 0.6399(7) 0.7741(5) 1.16840(18) 0.0515(15) Uani 1 1 d . . .
Zn1 Zn 0.32597(7) 0.53729(6) 0.771309(19) 0.0460(2) Uani 1 1 d . . .
S2 S 0.60164(17) 0.54845(14) 0.96135(4) 0.0539(4) Uani 1 1 d . . .
S1 S 0.41598(19) 0.63366(17) 0.45695(5) 0.0661(5) Uani 1 1 d . . .
C1 C 0.3675(7) 0.5200(6) 0.67701(18) 0.0607(17) Uani 1 1 d . . .
C20 C 0.7157(6) 0.7753(4) 1.07815(15) 0.0384(13) Uani 1 1 d . . .
H20 H 0.7844 0.8420 1.0851 0.046 Uiso 1 1 calc R . .
O1 O 0.3000(6) 0.6000(4) 0.70512(12) 0.0973(17) Uani 1 1 d . . .
O2 O 0.4191(6) 0.4219(4) 0.69276(12) 0.0739(13) Uani 1 1 d . . .
C19 C 0.7083(6) 0.7270(4) 1.02998(16) 0.0455(14) Uani 1 1 d . . .
H19 H 0.7716 0.7616 1.0050 0.055 Uiso 1 1 calc R . .
C6 C 0.3047(7) 0.6832(5) 0.55258(16) 0.0498(14) Uani 1 1 d . . .
H6 H 0.2517 0.7534 0.5399 0.060 Uiso 1 1 calc R . .
C7 C 0.2959(7) 0.6566(5) 0.60317(16) 0.0511(15) Uani 1 1 d . . .
H7 H 0.2372 0.7087 0.6242 0.061 Uiso 1 1 calc R . .
C15 C 0.6222(5) 0.7256(4) 1.11609(16) 0.0364(12) Uani 1 1 d . . .
N2 N 0.5584(5) 0.5358(4) 0.79872(12) 0.0419(10) Uani 1 1 d . . .
C16 C 0.5168(6) 0.6321(5) 1.10393(18) 0.0507(14) Uani 1 1 d . . .
H16 H 0.4483 0.6011 1.1283 0.061 Uiso 1 1 calc R . .
C2 C 0.3746(6) 0.5525(5) 0.62215(15) 0.0416(13) Uani 1 1 d . . .
C4 C 0.4684(6) 0.5007(4) 0.53991(17) 0.0480(15) Uani 1 1 d . . .
H4 H 0.5253 0.4475 0.5188 0.058 Uiso 1 1 calc R . .
C3 C 0.4593(6) 0.4757(5) 0.59064(16) 0.0521(14) Uani 1 1 d . . .
H3 H 0.5117 0.4054 0.6035 0.063 Uiso 1 1 calc R . .
C5 C 0.3905(6) 0.6074(5) 0.52117(15) 0.0388(12) Uani 1 1 d . . .
C18 C 0.6065(6) 0.6273(5) 1.01916(17) 0.0417(12) Uani 1 1 d . . .
C25 C 0.6663(7) 0.4501(5) 0.78302(16) 0.0518(13) Uani 1 1 d . . .
H25 H 0.6458 0.4043 0.7541 0.062 Uiso 1 1 calc R . .
C22 C 0.7225(6) 0.5743(4) 0.87031(16) 0.0434(13) Uani 1 1 d . . .
C17 C 0.5097(6) 0.5831(5) 1.05669(18) 0.0503(15) Uani 1 1 d . . .
H17 H 0.4379 0.5184 1.0498 0.060 Uiso 1 1 calc R . .
C21 C 0.7350(6) 0.6340(5) 0.92101(16) 0.0530(15) Uani 1 1 d . . .
H21A H 0.7051 0.7226 0.9195 0.064 Uiso 1 1 calc R . .
H21B H 0.8432 0.6282 0.9333 0.064 Uiso 1 1 calc R . .
C26 C 0.5903(6) 0.5968(5) 0.84119(16) 0.0427(13) Uani 1 1 d . . .
H26 H 0.5188 0.6583 0.8518 0.051 Uiso 1 1 calc R . .
C24 C 0.8042(7) 0.4283(5) 0.80818(18) 0.0600(16) Uani 1 1 d . . .
H24 H 0.8786 0.3716 0.7955 0.072 Uiso 1 1 calc R . .
C23 C 0.8332(7) 0.4906(5) 0.85243(19) 0.0601(16) Uani 1 1 d . . .
H23 H 0.9269 0.4759 0.8700 0.072 Uiso 1 1 calc R . .
O4 O 0.5642(7) 0.7244(5) 1.20192(15) 0.127(2) Uani 1 1 d . . .
O5 O 0.0760(17) 0.5186(13) 0.7367(5) 0.067(4) Uani 0.25 1 d PU . .

loop_
_atom_site_aniso_label
_atom_site_aniso_U_11
_atom_site_aniso_U_22
_atom_site_aniso_U_33
_atom_site_aniso_U_23
_atom_site_aniso_U_13
_atom_site_aniso_U_12
N1 0.048(3) 0.060(3) 0.0225(19) 0.007(2) -0.0040(19) 0.003(2)
C13 0.062(4) 0.051(3) 0.025(2) 0.004(2) 0.004(2) -0.009(3)
C12 0.105(5) 0.070(4) 0.036(3) 0.016(3) -0.010(3) -0.001(4)
C11 0.215(9) 0.071(5) 0.056(4) 0.028(4) -0.037(6) -0.036(6)
C10 0.175(7) 0.054(4) 0.050(3) 0.011(3) -0.040(5) -0.031(5)
C9 0.060(4) 0.057(4) 0.033(3) 0.002(3) -0.006(3) 0.007(3)
C8 0.070(4) 0.054(3) 0.036(3) -0.007(2) -0.007(3) 0.003(3)
O3 0.072(3) 0.079(3) 0.0292(18) -0.0106(19) 0.0049(18) -0.031(2)
C14 0.052(4) 0.070(4) 0.033(3) -0.002(3) 0.002(3) -0.021(3)
Zn1 0.0548(4) 0.0578(4) 0.0255(3) -0.0002(3) -0.0003(3) 0.0099(3)
S2 0.0643(10) 0.0579(9) 0.0396(7) -0.0131(7) -0.0062(7) -0.0117(8)
S1 0.0613(10) 0.1081(13) 0.0287(7) 0.0120(8) 0.0071(7) 0.0210(10)
C1 0.074(5) 0.080(4) 0.028(3) 0.004(3) -0.003(3) 0.009(4)
C20 0.039(3) 0.045(3) 0.031(2) -0.007(2) 0.000(2) -0.011(2)
O1 0.158(5) 0.108(3) 0.0260(18) -0.006(2) -0.004(3) 0.057(4)
O2 0.106(4) 0.080(3) 0.036(2) 0.017(2) -0.005(2) 0.007(3)
C19 0.060(4) 0.045(3) 0.032(3) 0.002(2) -0.002(3) -0.010(3)
C6 0.066(4) 0.051(3) 0.033(3) 0.001(2) -0.003(3) 0.008(3)
C7 0.067(4) 0.055(4) 0.031(3) -0.012(2) -0.004(3) 0.018(3)
C15 0.033(3) 0.044(3) 0.033(3) -0.006(2) -0.005(2) 0.000(2)
N2 0.051(3) 0.047(2) 0.0283(19) -0.002(2) -0.0001(18) 0.005(3)
C16 0.050(4) 0.062(4) 0.040(3) -0.005(3) 0.000(3) -0.021(3)
C2 0.045(3) 0.054(3) 0.025(2) -0.005(2) -0.005(2) 0.004(3)
C4 0.048(4) 0.061(4) 0.035(3) -0.009(2) -0.006(3) 0.014(3)
C3 0.069(4) 0.053(3) 0.034(3) 0.001(3) -0.009(3) 0.012(3)
C5 0.035(3) 0.055(3) 0.026(2) -0.003(2) 0.003(2) 0.003(3)
C18 0.041(3) 0.045(3) 0.039(3) -0.008(2) -0.010(3) 0.001(3)
C25 0.064(4) 0.058(3) 0.034(3) -0.010(2) 0.000(3) 0.014(3)
C22 0.054(4) 0.047(3) 0.030(2) -0.004(2) -0.007(3) 0.000(3)
C17 0.046(4) 0.060(4) 0.046(3) -0.003(3) -0.006(3) -0.017(3)
C21 0.049(4) 0.069(4) 0.041(3) -0.013(3) -0.005(3) 0.000(3)
C26 0.045(3) 0.053(3) 0.029(3) -0.009(2) 0.002(3) 0.003(3)
C24 0.063(4) 0.065(4) 0.051(3) -0.011(3) -0.006(3) 0.024(3)
C23 0.054(4) 0.070(4) 0.056(3) -0.004(3) -0.017(3) 0.015(3)
O4 0.145(5) 0.190(5) 0.045(2) -0.017(3) 0.023(3) -0.102(4)
O5 0.067(4) 0.068(4) 0.067(4) -0.0004(10) 0.0000(10) -0.0002(10)

loop_
_atom_type_symbol
_atom_type_description
_atom_type_scat_dispersion_real
_atom_type_scat_dispersion_imag
_atom_type_scat_source
C C 0.0033 0.0016 'International Tables Vol C Tables 4.2.6.8 and 6.1.1.4'
H H 0.0000 0.0000 'International Tables Vol C Tables 4.2.6.8 and 6.1.1.4'
N N 0.0061 0.0033 'International Tables Vol C Tables 4.2.6.8 and 6.1.1.4'
O O 0.0106 0.0060 'International Tables Vol C Tables 4.2.6.8 and 6.1.1.4'
S S 0.1246 0.1234 'International Tables Vol C Tables 4.2.6.8 and 6.1.1.4'
Zn Zn 0.2839 1.4301 'International Tables Vol C Tables 4.2.6.8 and 6.1.1.4'

loop_
_geom_angle_atom_site_label_1
_geom_angle_atom_site_label_2
_geom_angle_atom_site_label_3
_geom_angle
_geom_angle_site_symmetry_1
_geom_angle_site_symmetry_3
_geom_angle_publ_flag
C12 N1 C13 117.5(5) . . ?
C12 N1 Zn1 126.4(3) . 2_564 ?
C13 N1 Zn1 116.0(3) . 2_564 ?
N1 C13 C9 124.2(5) . . ?
N1 C13 H13 117.9 . . ?
C9 C13 H13 117.9 . . ?
N1 C12 C11 121.9(5) . . ?
N1 C12 H12 119.0 . . ?
C11 C12 H12 119.0 . . ?
C12 C11 C10 120.0(6) . . ?
C12 C11 H11 120.0 . . ?
C10 C11 H11 120.0 . . ?
C11 C10 C9 119.6(6) . . ?
C11 C10 H10 120.2 . . ?
C9 C10 H10 120.2 . . ?
C10 C9 C13 116.7(5) . . ?
C10 C9 C8 123.6(5) . . ?
C13 C9 C8 119.7(5) . . ?
C9 C8 S1 106.5(3) . . ?
C9 C8 H8A 110.4 . . ?
S1 C8 H8A 110.4 . . ?
C9 C8 H8B 110.4 . . ?
S1 C8 H8B 110.4 . . ?
H8A C8 H8B 108.6 . . ?
C14 O3 Zn1 138.9(3) . 4_567 ?
O4 C14 O3 124.5(5) . . ?
O4 C14 C15 119.3(5) . . ?
O3 C14 C15 116.0(5) . . ?
O1 Zn1 O3 116.95(17) . 4_467 ?
O1 Zn1 N1 132.45(19) . 2_565 ?
O3 Zn1 N1 94.96(15) 4_467 2_565 ?
O1 Zn1 N2 115.93(19) . . ?
O3 Zn1 N2 94.96(15) 4_467 . ?
N1 Zn1 N2 93.57(16) 2_565 . ?
O1 Zn1 O5 63.3(4) . . ?
O3 Zn1 O5 90.7(4) 4_467 . ?
N1 Zn1 O5 83.3(4) 2_565 . ?
N2 Zn1 O5 173.8(4) . . ?
O1 Zn1 C1 28.45(18) . . ?
O3 Zn1 C1 145.38(19) 4_467 . ?
N1 Zn1 C1 113.15(19) 2_565 . ?
N2 Zn1 C1 102.66(17) . . ?
O5 Zn1 C1 73.8(4) . . ?
C18 S2 C21 106.1(2) . . ?
C5 S1 C8 105.4(2) . . ?
O2 C1 O1 121.9(5) . . ?
O2 C1 C2 121.6(5) . . ?
O1 C1 C2 116.5(5) . . ?
O2 C1 Zn1 76.3(3) . . ?
O1 C1 Zn1 45.8(2) . . ?
C2 C1 Zn1 162.0(5) . . ?
C15 C20 C19 121.1(4) . . ?
C15 C20 H20 119.4 . . ?
C19 C20 H20 119.4 . . ?
C1 O1 Zn1 105.7(4) . . ?
C18 C19 C20 120.0(4) . . ?
C18 C19 H19 120.0 . . ?
C20 C19 H19 120.0 . . ?
C5 C6 C7 120.8(5) . . ?
C5 C6 H6 119.6 . . ?
C7 C6 H6 119.6 . . ?
C2 C7 C6 119.7(5) . . ?
C2 C7 H7 120.1 . . ?
C6 C7 H7 120.1 . . ?
C16 C15 C20 117.8(4) . . ?
C16 C15 C14 122.3(4) . . ?
C20 C15 C14 120.0(4) . . ?
C26 N2 C25 117.0(4) . . ?
C26 N2 Zn1 119.0(3) . . ?
C25 N2 Zn1 121.6(3) . . ?
C15 C16 C17 121.5(5) . . ?
C15 C16 H16 119.3 . . ?
C17 C16 H16 119.3 . . ?
C3 C2 C7 119.5(4) . . ?
C3 C2 C1 119.1(5) . . ?
C7 C2 C1 121.3(5) . . ?
C3 C4 C5 118.7(4) . . ?
C3 C4 H4 120.7 . . ?
C5 C4 H4 120.7 . . ?
C2 C3 C4 121.4(5) . . ?
C2 C3 H3 119.3 . . ?
C4 C3 H3 119.3 . . ?
C6 C5 C4 119.9(4) . . ?
C6 C5 S1 125.1(4) . . ?
C4 C5 S1 115.0(4) . . ?
C17 C18 C19 118.0(4) . . ?
C17 C18 S2 118.0(4) . . ?
C19 C18 S2 123.9(4) . . ?
N2 C25 C24 122.1(4) . . ?
N2 C25 H25 118.9 . . ?
C24 C25 H25 118.9 . . ?
C23 C22 C26 117.5(4) . . ?
C23 C22 C21 122.6(5) . . ?
C26 C22 C21 119.8(5) . . ?
C16 C17 C18 121.5(5) . . ?
C16 C17 H17 119.3 . . ?
C18 C17 H17 119.3 . . ?
C22 C21 S2 106.8(4) . . ?
C22 C21 H21A 110.4 . . ?
S2 C21 H21A 110.4 . . ?
C22 C21 H21B 110.4 . . ?
S2 C21 H21B 110.4 . . ?
H21A C21 H21B 108.6 . . ?
N2 C26 C22 124.2(5) . . ?
N2 C26 H26 117.9 . . ?
C22 C26 H26 117.9 . . ?
C25 C24 C23 119.8(5) . . ?
C25 C24 H24 120.1 . . ?
C23 C24 H24 120.1 . . ?
C22 C23 C24 119.2(5) . . ?
C22 C23 H23 120.4 . . ?
C24 C23 H23 120.4 . . ?

loop_
_geom_bond_atom_site_label_1
_geom_bond_atom_site_label_2
_geom_bond_distance
_geom_bond_site_symmetry_2
_geom_bond_publ_flag
N1 C12 1.323(6) . ?
N1 C13 1.343(5) . ?
N1 Zn1 2.067(4) 2_564 ?
C13 C9 1.374(6) . ?
C13 H13 0.9300 . ?
C12 C11 1.363(7) . ?
C12 H12 0.9300 . ?
C11 C10 1.366(7) . ?
C11 H11 0.9300 . ?
C10 C9 1.373(7) . ?
C10 H10 0.9300 . ?
C9 C8 1.508(6) . ?
C8 S1 1.783(5) . ?
C8 H8A 0.9700 . ?
C8 H8B 0.9700 . ?
O3 C14 1.244(6) . ?
O3 Zn1 1.953(3) 4_567 ?
C14 O4 1.220(6) . ?
C14 C15 1.500(6) . ?
Zn1 O1 1.906(3) . ?
Zn1 O3 1.953(3) 4_467 ?
Zn1 N1 2.067(4) 2_565 ?
Zn1 N2 2.088(4) . ?
Zn1 O5 2.306(15) . ?
Zn1 C1 2.558(5) . ?
S2 C18 1.759(5) . ?
S2 C21 1.800(5) . ?
S1 C5 1.756(4) . ?
C1 O2 1.200(6) . ?
C1 O1 1.266(6) . ?
C1 C2 1.511(6) . ?
C20 C15 1.388(6) . ?
C20 C19 1.389(6) . ?
C20 H20 0.9300 . ?
C19 C18 1.387(7) . ?
C19 H19 0.9300 . ?
C6 C5 1.367(6) . ?
C6 C7 1.387(6) . ?
C6 H6 0.9300 . ?
C7 C2 1.380(6) . ?
C7 H7 0.9300 . ?
C15 C16 1.366(6) . ?
N2 C26 1.334(5) . ?
N2 C25 1.349(6) . ?
C16 C17 1.369(6) . ?
C16 H16 0.9300 . ?
C2 C3 1.369(6) . ?
C4 C3 1.387(6) . ?
C4 C5 1.396(6) . ?
C4 H4 0.9300 . ?
C3 H3 0.9300 . ?
C18 C17 1.376(6) . ?
C25 C24 1.361(7) . ?
C25 H25 0.9300 . ?
C22 C23 1.370(6) . ?
C22 C26 1.379(6) . ?
C22 C21 1.501(6) . ?
C17 H17 0.9300 . ?
C21 H21A 0.9700 . ?
C21 H21B 0.9700 . ?
C26 H26 0.9300 . ?
C24 C23 1.377(6) . ?
C24 H24 0.9300 . ?
C23 H23 0.9300 . ?
